data_4336696
loop_
_publ_author_name
'Keitaro Tezuka'
'Yoshimi Tokuhara'
'Makoto Wakeshima'
'Yue Jin Shan'
'Hideo Imoto'
'Yukio Hinatsu'

_publ_section_title
;
 Crystal Structures and Properties of Europium Aluminum Oxynitride
 Eu2AlO3.75N0.1 and Europium Aluminum Oxide EuAl2O4
;
_journal_name_full 'Inorganic Chemistry'
_journal_page_first 12972
_journal_page_last 12979
_journal_paper_doi 10.1021/ic4013334
_journal_volume 52
_journal_year 2013
_chemical_formula_moiety 'Al Eu2 N0.1 O3.75'
_chemical_formula_sum 'Al Eu2 N0.1 O3.75'
_chemical_formula_weight 392.308
_space_group_IT_number 5
_symmetry_cell_setting monoclinic
_symmetry_Int_Tables_number 5
_symmetry_space_group_name_Hall 'I 2y'
_symmetry_space_group_name_H-M 'I 1 2 1'
_audit_update_record
;
2013-05-30 # Formatted by publCIF
;
_cell_angle_alpha 90
_cell_angle_beta 90.6860(5)
_cell_angle_gamma 90
_cell_formula_units_Z 2
_cell_length_a 3.71128(23)
_cell_length_b 3.68935(24)
_cell_length_c 12.3900(8)
_cell_measurement_temperature 298
_cell_volume 169.634(19)
_diffrn_measurement_device_type 'Rigaku RINT2200'
_diffrn_radiation_type CuKa1
_diffrn_radiation_wavelength 1.540593
_exptl_crystal_density_diffrn 7.680545
_exptl_crystal_F_000 339.400
_pd_phase_name Eu2AlO3.75N0.1
_cod_data_source_file ic4013334_si_001.cif
_cod_data_source_block Eu2AlO3.75N0.1
_cod_original_cell_volume 169.63(2)
_cod_original_sg_symbol_Hall I2y
_cod_original_sg_symbol_H-M 'I 2'
_cod_database_code 4336696

loop_
_symmetry_equiv_pos_as_xyz
'x, y, z'
'-x, y, -z'
'x+1/2, y+1/2, z+1/2'
'-x+1/2, y+1/2, -z+1/2'

loop_
_atom_site_label
_atom_site_occupancy
_atom_site_fract_x
_atom_site_fract_y
_atom_site_fract_z
_atom_site_adp_type
_atom_site_B_iso_or_equiv
_atom_site_type_symbol
Eu1 1.0 0.49682(16) 0.504(13) 0.85755(4) Biso 0.606546 Eu
Al 1.0 0.000000 0.000000 0.000000 Biso 0.883369 Al
O1 0.9375 0.000000 0.539(15) 0.000000 Biso 0.324513 O
O2 0.9375 0.000000 0.52(3) 0.500000 Biso 1.670016 O
O3 0.9375 0.4980(17) 0.51(3) 0.6660(4) Biso 0.835916 O
N1 0.0250 0.000000 0.539(15) 0.000000 Biso 0.324513 n
N2 0.0250 0.000000 0.52(3) 0.500000 Biso 1.670016 n
N3 0.0250 0.4980(17) 0.51(3) 0.6660(4) Biso 0.835916 n

loop_
_atom_site_aniso_label
_atom_site_aniso_U_11
_atom_site_aniso_U_22
_atom_site_aniso_U_33
_atom_site_aniso_U_12
_atom_site_aniso_U_13
_atom_site_aniso_U_23
Eu1 0.00768 0.00768 0.00768 0.00000 0.00009 0.00000
Al 0.01119 0.01119 0.01119 0.00000 0.00013 0.00000
O1 0.00411 0.00411 0.00411 0.00000 0.00005 0.00000
O2 0.02115 0.02115 0.02115 0.00000 0.00025 0.00000
O3 0.01059 0.01059 0.01059 0.00000 0.00013 0.00000
N1 0.00411 0.00411 0.00411 0.00000 0.00005 0.00000
N2 0.02115 0.02115 0.02115 0.00000 0.00025 0.00000
N3 0.01059 0.01059 0.01059 0.00000 0.00013 0.00000
